data_1575562
loop_
_publ_author_name
'Liu, Hao'
'Scott, Harrison M.'
'Lin, Binzhou'
'Huang, Xiaolong'
'Smith, Mark D.'
'Shimizu, Ken D.'

_publ_section_title
;
 Solvent attenuation of dispersion interactions quantified in polar and
 nonpolar media using rigid CH-&#x3c0; balances.
;
_journal_issue 38
_journal_name_full 'Chemical science'
_journal_page_first 17772
_journal_page_last 17778
_journal_paper_doi 10.1039/d5sc02852c
_journal_volume 16
_journal_year 2025
_chemical_formula_moiety 'C29 H20 F N O2'
_chemical_formula_sum 'C29 H20 F N O2'
_chemical_formula_weight 433.46
_space_group_crystal_system monoclinic
_space_group_IT_number 14
_space_group_name_Hall '-P 2yn'
_space_group_name_H-M_alt 'P 1 21/n 1'
_atom_sites_solution_hydrogens geom
_atom_sites_solution_primary dual
_atom_sites_solution_secondary difmap
_audit_creation_date 2024-10-30
_audit_creation_method
;
Olex2 1.5
(compiled 2024.02.16 svn.r378c4104 for OlexSys, GUI svn.r6928)
;
_audit_update_record
;
2025-04-11 deposited with the CCDC.	2025-08-28 downloaded from the CCDC.
;
_cell_angle_alpha 90
_cell_angle_beta 97.786(2)
_cell_angle_gamma 90
_cell_formula_units_Z 4
_cell_length_a 12.7667(9)
_cell_length_b 11.3301(8)
_cell_length_c 14.2629(10)
_cell_measurement_reflns_used 9529
_cell_measurement_temperature 100(2)
_cell_measurement_theta_max 27.489
_cell_measurement_theta_min 2.302
_cell_volume 2044.1(2)
_computing_cell_refinement 'SAINT V8.40B (Bruker, 2016)'
_computing_data_collection 'Bruker APEX3 v2019.1-0 (Bruker, 2019)'
_computing_data_reduction 'SAINT V8.40B (Bruker, 2016)'
_computing_molecular_graphics 'OLEX2 (Dolomanov et al., 2009)'
_computing_publication_material 'OLEX2 (Dolomanov et al., 2009)'
_computing_structure_refinement 'XL (Sheldrick, 2015)'
_computing_structure_solution 'XT (Sheldrick, 2015)'
_diffrn_ambient_temperature 100(2)
_diffrn_detector PHOTON-II
_diffrn_detector_area_resol_mean 7.39
_diffrn_detector_type 'area detector'
_diffrn_measured_fraction_theta_full 1.000
_diffrn_measured_fraction_theta_max 0.999
_diffrn_measurement_device 'three-circle diffractometer'
_diffrn_measurement_device_type 'Bruker D8 Quest'
_diffrn_measurement_method '\w and \f scans'
_diffrn_radiation_monochromator 'mirror optics'
_diffrn_radiation_probe x-ray
_diffrn_radiation_type MoK\a
_diffrn_radiation_wavelength 0.71073
_diffrn_reflns_av_R_equivalents 0.0457
_diffrn_reflns_av_unetI/netI 0.0240
_diffrn_reflns_Laue_measured_fraction_full 1.000
_diffrn_reflns_Laue_measured_fraction_max 0.999
_diffrn_reflns_limit_h_max 16
_diffrn_reflns_limit_h_min -16
_diffrn_reflns_limit_k_max 14
_diffrn_reflns_limit_k_min -14
_diffrn_reflns_limit_l_max 18
_diffrn_reflns_limit_l_min -18
_diffrn_reflns_number 44430
_diffrn_reflns_point_group_measured_fraction_full 1.000
_diffrn_reflns_point_group_measured_fraction_max 0.999
_diffrn_reflns_theta_full 25.242
_diffrn_reflns_theta_max 27.528
_diffrn_reflns_theta_min 2.302
_diffrn_source 'microfocus sealed X-ray tube'
_diffrn_source_current 1.0
_diffrn_source_power 0.05
_diffrn_source_type 'Incoatec I\ms'
_diffrn_source_voltage 50.0
_diffrn_standards_number 0
_exptl_absorpt_coefficient_mu 0.094
_exptl_absorpt_correction_T_max 0.3550
_exptl_absorpt_correction_T_min 0.2899
_exptl_absorpt_correction_type multi-scan
_exptl_absorpt_process_details
;
SADABS-2016/2 (Bruker,2016/2) was used for absorption correction.
wR2(int) was 0.1298 before and 0.0730 after correction.
The Ratio of minimum to maximum transmission is 0.8166.
The \l/2 correction factor is Not present.
;
_exptl_crystal_colour yellow
_exptl_crystal_colour_primary yellow
_exptl_crystal_density_diffrn 1.409
_exptl_crystal_description block
_exptl_crystal_F_000 904
_exptl_crystal_size_max 0.46
_exptl_crystal_size_mid 0.32
_exptl_crystal_size_min 0.25
_refine_diff_density_max 0.313
_refine_diff_density_min -0.246
_refine_diff_density_rms 0.056
_refine_ls_extinction_coef 0.0031(11)
_refine_ls_extinction_expression Fc^*^=kFc[1+0.001xFc^2^\l^3^/sin(2\q)]^-1/4^
_refine_ls_extinction_method 'SHELXL-2019/2 (Sheldrick 2019)'
_refine_ls_goodness_of_fit_ref 1.125
_refine_ls_hydrogen_treatment constr
_refine_ls_matrix_type full
_refine_ls_number_parameters 299
_refine_ls_number_reflns 4716
_refine_ls_number_restraints 0
_refine_ls_restrained_S_all 1.125
_refine_ls_R_factor_all 0.0528
_refine_ls_R_factor_gt 0.0458
_refine_ls_shift/su_max 0.000
_refine_ls_shift/su_mean 0.000
_refine_ls_structure_factor_coef Fsqd
_refine_ls_weighting_details 'w=1/[\s^2^(Fo^2^)+(0.0726P)^2^+0.9056P] where P=(Fo^2^+2Fc^2^)/3'
_refine_ls_weighting_scheme calc
_refine_ls_wR_factor_gt 0.1345
_refine_ls_wR_factor_ref 0.1407
_reflns_Friedel_coverage 0.000
_reflns_number_gt 4066
_reflns_number_total 4716
_reflns_threshold_expression 'I > 2\s(I)'
_cod_data_source_file d5sc02852c2.cif
_cod_data_source_block ch_pi_anth2
_cod_depositor_comments
;
The following automatic conversions were performed:

data item '_diffrn_radiation_probe' value 'X-ray' was changed to
'x-ray' in accordance with the
/home/data/users/saulius/crontab/automatic-downloads/rss-feeds/RSC/lib/dictionaries/cif_core.dic
dictionary named 'cif_core.dic' version 2.4.2 last updated on
2011-04-26.

Automatic conversion script
Id: cif_fix_values 8170 2020-07-09 18:12:32Z antanas 

 Adding full bibliography for 1575557--1575563.cif.
;
_cod_database_code 1575562
_shelx_shelxl_version_number 2019/3
_shelx_space_group_comment
;
The symmetry employed for this shelxl refinement is uniquely defined
by the following loop, which should always be used as a source of
symmetry information in preference to the above space-group names.
They are only intended as comments.
;
_shelx_estimated_absorpt_t_max 0.977
_shelx_estimated_absorpt_t_min 0.958
_olex2_refinement_description
;
1. Fixed Uiso
 At 1.2 times of:
  All C(H) groups, All C(H,H) groups
2.a Ternary CH refined with riding coordinates:
 C2(H2), C3(H3), C6(H6), C7(H7)
2.b Secondary CH2 refined with riding coordinates:
 C1(H1A,H1B)
2.c Aromatic/amide H refined with riding coordinates:
 C8(H8), C9(H9), C11(H11), C13(H13), C14(H14), C18(H18), C19(H19), C20(H20),
 C21(H21), C23(H23), C25(H25), C26(H26), C27(H27), C28(H28)
;
_olex2_submission_special_instructions 'No special instructions were received'

loop_
_space_group_symop_operation_xyz
'x, y, z'
'-x+1/2, y+1/2, -z+1/2'
'-x, -y, -z'
'x-1/2, -y-1/2, z-1/2'

loop_
_atom_site_label
_atom_site_type_symbol
_atom_site_fract_x
_atom_site_fract_y
_atom_site_fract_z
_atom_site_U_iso_or_equiv
_atom_site_adp_type
_atom_site_occupancy
_atom_site_site_symmetry_order
_atom_site_calc_flag
_atom_site_refinement_flags_posn
_atom_site_refinement_flags_adp
_atom_site_refinement_flags_occupancy
_atom_site_disorder_assembly
_atom_site_disorder_group
F1 F 0.50599(8) 0.20647(8) 0.25857(7) 0.0303(2) Uani 1 1 d . . . . .
O1 O 0.45823(9) 0.60385(10) 0.44678(8) 0.0256(3) Uani 1 1 d . . . . .
O2 O 0.76135(9) 0.62423(11) 0.30989(8) 0.0268(3) Uani 1 1 d . . . . .
N1 N 0.60006(10) 0.59675(11) 0.36319(8) 0.0183(3) Uani 1 1 d . . . . .
C1 C 0.70108(14) 0.89210(15) 0.53816(11) 0.0303(4) Uani 1 1 d . . . . .
H1A H 0.698957 0.979119 0.543874 0.036 Uiso 1 1 calc R U . . .
H1B H 0.743535 0.857331 0.594671 0.036 Uiso 1 1 calc R U . . .
C2 C 0.59016(14) 0.83643(14) 0.51615(11) 0.0267(3) Uani 1 1 d . . . . .
H2 H 0.540181 0.852235 0.562941 0.032 Uiso 1 1 calc R U . . .
C3 C 0.62384(13) 0.70430(13) 0.50568(10) 0.0229(3) Uani 1 1 d . . . . .
H3 H 0.639189 0.665397 0.568981 0.027 Uiso 1 1 calc R U . . .
C4 C 0.54828(12) 0.63088(13) 0.43887(10) 0.0206(3) Uani 1 1 d . . . . .
C5 C 0.70324(11) 0.64285(13) 0.36807(10) 0.0202(3) Uani 1 1 d . . . . .
C6 C 0.72457(12) 0.71413(13) 0.45811(10) 0.0224(3) Uani 1 1 d . . . . .
H6 H 0.786810 0.681589 0.500311 0.027 Uiso 1 1 calc R U . . .
C7 C 0.73699(13) 0.85068(14) 0.44467(11) 0.0262(3) Uani 1 1 d . . . . .
H7 H 0.808285 0.878357 0.432461 0.031 Uiso 1 1 calc R U . . .
C8 C 0.64386(13) 0.89128(13) 0.37439(11) 0.0252(3) Uani 1 1 d . . . . .
H8 H 0.646751 0.917543 0.311535 0.030 Uiso 1 1 calc R U . . .
C9 C 0.55764(13) 0.88341(13) 0.41674(11) 0.0256(3) Uani 1 1 d . . . . .
H9 H 0.487856 0.903632 0.389599 0.031 Uiso 1 1 calc R U . . .
C10 C 0.55494(11) 0.51875(12) 0.28917(10) 0.0177(3) Uani 1 1 d . . . . .
C11 C 0.55133(12) 0.39875(13) 0.30997(10) 0.0208(3) Uani 1 1 d . . . . .
H11 H 0.575817 0.370127 0.371652 0.025 Uiso 1 1 calc R U . . .
C12 C 0.51129(12) 0.32288(13) 0.23866(11) 0.0217(3) Uani 1 1 d . . . . .
C13 C 0.47467(12) 0.36089(13) 0.14816(10) 0.0213(3) Uani 1 1 d . . . . .
H13 H 0.448664 0.306431 0.099918 0.026 Uiso 1 1 calc R U . . .
C14 C 0.47702(11) 0.48105(13) 0.12983(10) 0.0193(3) Uani 1 1 d . . . . .
H14 H 0.450768 0.508906 0.068294 0.023 Uiso 1 1 calc R U . . .
C15 C 0.51694(11) 0.56226(12) 0.19941(10) 0.0172(3) Uani 1 1 d . . . . .
C16 C 0.51569(11) 0.69090(12) 0.17629(9) 0.0173(3) Uani 1 1 d . . . . .
C17 C 0.59119(11) 0.73730(13) 0.12298(9) 0.0184(3) Uani 1 1 d . . . . .
C18 C 0.67594(12) 0.66800(14) 0.09530(10) 0.0216(3) Uani 1 1 d . . . . .
H18 H 0.683470 0.587902 0.114755 0.026 Uiso 1 1 calc R U . . .
C19 C 0.74588(12) 0.71546(15) 0.04143(11) 0.0248(3) Uani 1 1 d . . . . .
H19 H 0.801580 0.668078 0.024117 0.030 Uiso 1 1 calc R U . . .
C20 C 0.73644(12) 0.83479(16) 0.01092(10) 0.0259(3) Uani 1 1 d . . . . .
H20 H 0.783759 0.865760 -0.028841 0.031 Uiso 1 1 calc R U . . .
C21 C 0.65956(12) 0.90480(14) 0.03869(10) 0.0231(3) Uani 1 1 d . . . . .
H21 H 0.655281 0.985175 0.019589 0.028 Uiso 1 1 calc R U . . .
C22 C 0.58524(12) 0.85965(13) 0.09599(10) 0.0197(3) Uani 1 1 d . . . . .
C23 C 0.50741(12) 0.93161(13) 0.12555(10) 0.0203(3) Uani 1 1 d . . . . .
H23 H 0.505806 1.013096 0.109705 0.024 Uiso 1 1 calc R U . . .
C24 C 0.43210(11) 0.88661(13) 0.17771(10) 0.0191(3) Uani 1 1 d . . . . .
C25 C 0.34955(12) 0.95902(13) 0.20512(10) 0.0227(3) Uani 1 1 d . . . . .
H25 H 0.346947 1.040365 0.188814 0.027 Uiso 1 1 calc R U . . .
C26 C 0.27459(12) 0.91317(14) 0.25424(10) 0.0230(3) Uani 1 1 d . . . . .
H26 H 0.219757 0.962271 0.271034 0.028 Uiso 1 1 calc R U . . .
C27 C 0.27833(12) 0.79203(14) 0.28037(10) 0.0212(3) Uani 1 1 d . . . . .
H27 H 0.225960 0.760699 0.314766 0.025 Uiso 1 1 calc R U . . .
C28 C 0.35621(11) 0.72053(13) 0.25658(10) 0.0190(3) Uani 1 1 d . . . . .
H28 H 0.357969 0.640145 0.275686 0.023 Uiso 1 1 calc R U . . .
C29 C 0.43550(11) 0.76371(13) 0.20345(9) 0.0173(3) Uani 1 1 d . . . . .

loop_
_atom_site_aniso_label
_atom_site_aniso_U_11
_atom_site_aniso_U_22
_atom_site_aniso_U_33
_atom_site_aniso_U_23
_atom_site_aniso_U_13
_atom_site_aniso_U_12
F1 0.0399(6) 0.0155(4) 0.0344(5) 0.0026(4) 0.0015(4) -0.0038(4)
O1 0.0250(6) 0.0293(6) 0.0232(5) 0.0025(4) 0.0058(4) 0.0023(4)
O2 0.0226(6) 0.0331(6) 0.0250(5) -0.0014(5) 0.0046(4) -0.0014(4)
N1 0.0209(6) 0.0169(6) 0.0166(5) 0.0001(4) 0.0010(4) -0.0002(5)
C1 0.0427(10) 0.0225(8) 0.0222(7) -0.0034(6) -0.0089(7) 0.0009(7)
C2 0.0365(9) 0.0230(8) 0.0201(7) -0.0032(6) 0.0018(6) 0.0048(6)
C3 0.0304(8) 0.0206(7) 0.0169(6) 0.0003(5) 0.0003(6) 0.0024(6)
C4 0.0258(7) 0.0187(7) 0.0174(6) 0.0036(5) 0.0029(5) 0.0045(6)
C5 0.0206(7) 0.0191(7) 0.0199(7) 0.0026(5) -0.0011(5) 0.0008(5)
C6 0.0241(7) 0.0204(7) 0.0210(7) 0.0001(5) -0.0031(5) 0.0005(6)
C7 0.0292(8) 0.0210(8) 0.0263(8) -0.0014(6) -0.0032(6) -0.0036(6)
C8 0.0349(9) 0.0177(7) 0.0210(7) 0.0012(5) -0.0035(6) -0.0006(6)
C9 0.0329(8) 0.0182(7) 0.0234(7) -0.0023(6) -0.0040(6) 0.0046(6)
C10 0.0176(6) 0.0175(7) 0.0181(6) -0.0012(5) 0.0026(5) 0.0003(5)
C11 0.0223(7) 0.0197(7) 0.0203(7) 0.0034(5) 0.0019(5) 0.0004(5)
C12 0.0230(7) 0.0151(7) 0.0273(7) 0.0016(6) 0.0050(6) -0.0004(5)
C13 0.0212(7) 0.0219(7) 0.0213(7) -0.0045(5) 0.0045(5) -0.0026(5)
C14 0.0202(7) 0.0210(7) 0.0167(6) -0.0011(5) 0.0028(5) 0.0001(5)
C15 0.0170(6) 0.0173(7) 0.0180(6) -0.0003(5) 0.0048(5) 0.0010(5)
C16 0.0201(7) 0.0180(7) 0.0134(6) -0.0001(5) 0.0004(5) 0.0009(5)
C17 0.0190(7) 0.0218(7) 0.0140(6) 0.0003(5) 0.0004(5) 0.0000(5)
C18 0.0220(7) 0.0243(7) 0.0185(7) -0.0017(6) 0.0030(5) 0.0009(6)
C19 0.0206(7) 0.0334(9) 0.0208(7) -0.0041(6) 0.0045(6) 0.0005(6)
C20 0.0230(7) 0.0364(9) 0.0185(7) 0.0011(6) 0.0035(6) -0.0072(6)
C21 0.0247(7) 0.0262(8) 0.0176(7) 0.0026(6) 0.0002(5) -0.0047(6)
C22 0.0207(7) 0.0227(7) 0.0150(6) 0.0015(5) -0.0002(5) -0.0024(5)
C23 0.0249(7) 0.0170(7) 0.0182(6) 0.0023(5) -0.0002(5) -0.0008(5)
C24 0.0205(7) 0.0213(7) 0.0146(6) 0.0004(5) -0.0002(5) 0.0010(5)
C25 0.0271(8) 0.0186(7) 0.0215(7) 0.0010(6) 0.0004(6) 0.0044(6)
C26 0.0248(7) 0.0230(7) 0.0212(7) -0.0014(6) 0.0028(6) 0.0066(6)
C27 0.0202(7) 0.0252(8) 0.0184(7) -0.0001(5) 0.0030(5) 0.0010(6)
C28 0.0205(7) 0.0197(7) 0.0165(6) -0.0007(5) 0.0018(5) -0.0005(5)
C29 0.0192(7) 0.0191(7) 0.0129(6) -0.0007(5) 0.0003(5) -0.0001(5)

loop_
_atom_type_symbol
_atom_type_description
_atom_type_scat_dispersion_real
_atom_type_scat_dispersion_imag
_atom_type_scat_source
C C 0.0033 0.0016 'International Tables Vol C Tables 4.2.6.8 and 6.1.1.4'
H H 0.0000 0.0000 'International Tables Vol C Tables 4.2.6.8 and 6.1.1.4'
F F 0.0171 0.0103 'International Tables Vol C Tables 4.2.6.8 and 6.1.1.4'
N N 0.0061 0.0033 'International Tables Vol C Tables 4.2.6.8 and 6.1.1.4'
O O 0.0106 0.0060 'International Tables Vol C Tables 4.2.6.8 and 6.1.1.4'

loop_
_geom_angle_atom_site_label_1
_geom_angle_atom_site_label_2
_geom_angle_atom_site_label_3
_geom_angle
_geom_angle_site_symmetry_1
_geom_angle_site_symmetry_3
_geom_angle_publ_flag
C4 N1 C5 113.37(12) . . ?
C4 N1 C10 123.68(12) . . ?
C5 N1 C10 122.91(12) . . ?
H1A C1 H1B 110.3 . . ?
C2 C1 H1A 112.9 . . ?
C2 C1 H1B 112.9 . . ?
C7 C1 H1A 112.9 . . ?
C7 C1 H1B 112.9 . . ?
C7 C1 C2 94.12(12) . . ?
C1 C2 H2 116.2 . . ?
C1 C2 C3 98.82(13) . . ?
C3 C2 H2 116.2 . . ?
C9 C2 C1 100.02(13) . . ?
C9 C2 H2 116.2 . . ?
C9 C2 C3 106.81(12) . . ?
C2 C3 H3 110.9 . . ?
C4 C3 C2 115.17(13) . . ?
C4 C3 H3 110.9 . . ?
C4 C3 C6 105.21(12) . . ?
C6 C3 C2 103.25(12) . . ?
C6 C3 H3 110.9 . . ?
O1 C4 N1 123.93(14) . . ?
O1 C4 C3 127.90(14) . . ?
N1 C4 C3 108.17(13) . . ?
O2 C5 N1 124.03(13) . . ?
O2 C5 C6 128.51(14) . . ?
N1 C5 C6 107.44(12) . . ?
C3 C6 H6 110.6 . . ?
C3 C6 C7 103.28(12) . . ?
C5 C6 C3 105.74(12) . . ?
C5 C6 H6 110.6 . . ?
C5 C6 C7 115.64(12) . . ?
C7 C6 H6 110.6 . . ?
C1 C7 C6 98.49(13) . . ?
C1 C7 H7 116.1 . . ?
C6 C7 H7 116.1 . . ?
C8 C7 C1 100.42(13) . . ?
C8 C7 C6 107.22(12) . . ?
C8 C7 H7 116.1 . . ?
C7 C8 H8 126.2 . . ?
C9 C8 C7 107.60(14) . . ?
C9 C8 H8 126.2 . . ?
C2 C9 H9 126.0 . . ?
C8 C9 C2 108.03(14) . . ?
C8 C9 H9 126.0 . . ?
C11 C10 N1 117.73(12) . . ?
C11 C10 C15 121.48(13) . . ?
C15 C10 N1 120.78(13) . . ?
C10 C11 H11 120.9 . . ?
C12 C11 C10 118.15(13) . . ?
C12 C11 H11 120.9 . . ?
F1 C12 C11 118.55(13) . . ?
F1 C12 C13 118.69(13) . . ?
C11 C12 C13 122.74(14) . . ?
C12 C13 H13 121.0 . . ?
C12 C13 C14 117.97(13) . . ?
C14 C13 H13 121.0 . . ?
C13 C14 H14 119.1 . . ?
C13 C14 C15 121.82(13) . . ?
C15 C14 H14 119.1 . . ?
C10 C15 C14 117.81(13) . . ?
C10 C15 C16 122.61(12) . . ?
C14 C15 C16 119.57(12) . . ?
C17 C16 C15 119.73(12) . . ?
C17 C16 C29 120.39(13) . . ?
C29 C16 C15 119.79(12) . . ?
C16 C17 C18 122.76(13) . . ?
C16 C17 C22 119.30(13) . . ?
C18 C17 C22 117.93(13) . . ?
C17 C18 H18 119.5 . . ?
C19 C18 C17 120.96(15) . . ?
C19 C18 H18 119.5 . . ?
C18 C19 H19 119.6 . . ?
C18 C19 C20 120.85(14) . . ?
C20 C19 H19 119.6 . . ?
C19 C20 H20 120.0 . . ?
C21 C20 C19 119.99(14) . . ?
C21 C20 H20 120.0 . . ?
C20 C21 H21 119.4 . . ?
C20 C21 C22 121.24(15) . . ?
C22 C21 H21 119.4 . . ?
C21 C22 C17 118.91(13) . . ?
C23 C22 C17 119.79(13) . . ?
C23 C22 C21 121.30(14) . . ?
C22 C23 H23 119.3 . . ?
C24 C23 C22 121.36(14) . . ?
C24 C23 H23 119.3 . . ?
C23 C24 C25 121.62(14) . . ?
C23 C24 C29 119.50(13) . . ?
C25 C24 C29 118.87(13) . . ?
C24 C25 H25 119.5 . . ?
C26 C25 C24 121.07(14) . . ?
C26 C25 H25 119.5 . . ?
C25 C26 H26 119.9 . . ?
C25 C26 C27 120.13(14) . . ?
C27 C26 H26 119.9 . . ?
C26 C27 H27 119.7 . . ?
C28 C27 C26 120.61(14) . . ?
C28 C27 H27 119.7 . . ?
C27 C28 H28 119.3 . . ?
C27 C28 C29 121.46(14) . . ?
C29 C28 H28 119.3 . . ?
C16 C29 C24 119.61(13) . . ?
C16 C29 C28 122.54(13) . . ?
C28 C29 C24 117.84(13) . . ?

loop_
_geom_bond_atom_site_label_1
_geom_bond_atom_site_label_2
_geom_bond_distance
_geom_bond_site_symmetry_2
_geom_bond_publ_flag
F1 C12 1.3529(17) . ?
O1 C4 1.2097(19) . ?
O2 C5 1.2042(18) . ?
N1 C4 1.3946(18) . ?
N1 C5 1.4100(19) . ?
N1 C10 1.4362(18) . ?
C1 H1A 0.9900 . ?
C1 H1B 0.9900 . ?
C1 C2 1.543(2) . ?
C1 C7 1.541(2) . ?
C2 H2 1.0000 . ?
C2 C3 1.570(2) . ?
C2 C9 1.519(2) . ?
C3 H3 1.0000 . ?
C3 C4 1.511(2) . ?
C3 C6 1.537(2) . ?
C5 C6 1.510(2) . ?
C6 H6 1.0000 . ?
C6 C7 1.570(2) . ?
C7 H7 1.0000 . ?
C7 C8 1.519(2) . ?
C8 H8 0.9500 . ?
C8 C9 1.328(2) . ?
C9 H9 0.9500 . ?
C10 C11 1.394(2) . ?
C10 C15 1.3961(19) . ?
C11 H11 0.9500 . ?
C11 C12 1.376(2) . ?
C12 C13 1.381(2) . ?
C13 H13 0.9500 . ?
C13 C14 1.387(2) . ?
C14 H14 0.9500 . ?
C14 C15 1.3980(19) . ?
C15 C16 1.4939(19) . ?
C16 C17 1.4080(19) . ?
C16 C29 1.4093(19) . ?
C17 C18 1.435(2) . ?
C17 C22 1.438(2) . ?
C18 H18 0.9500 . ?
C18 C19 1.365(2) . ?
C19 H19 0.9500 . ?
C19 C20 1.420(2) . ?
C20 H20 0.9500 . ?
C20 C21 1.362(2) . ?
C21 H21 0.9500 . ?
C21 C22 1.428(2) . ?
C22 C23 1.394(2) . ?
C23 H23 0.9500 . ?
C23 C24 1.390(2) . ?
C24 C25 1.431(2) . ?
C24 C29 1.439(2) . ?
C25 H25 0.9500 . ?
C25 C26 1.363(2) . ?
C26 H26 0.9500 . ?
C26 C27 1.421(2) . ?
C27 H27 0.9500 . ?
C27 C28 1.361(2) . ?
C28 H28 0.9500 . ?
C28 C29 1.4304(19) . ?

loop_
_geom_torsion_atom_site_label_1
_geom_torsion_atom_site_label_2
_geom_torsion_atom_site_label_3
_geom_torsion_atom_site_label_4
_geom_torsion
_geom_torsion_site_symmetry_1
_geom_torsion_site_symmetry_2
_geom_torsion_site_symmetry_3
_geom_torsion_site_symmetry_4
_geom_torsion_publ_flag
F1 C12 C13 C14 177.64(13) . . . . ?
O2 C5 C6 C3 -178.30(15) . . . . ?
O2 C5 C6 C7 68.1(2) . . . . ?
N1 C5 C6 C3 0.40(15) . . . . ?
N1 C5 C6 C7 -113.18(14) . . . . ?
N1 C10 C11 C12 -177.99(13) . . . . ?
N1 C10 C15 C14 178.06(12) . . . . ?
N1 C10 C15 C16 -3.1(2) . . . . ?
C1 C2 C3 C4 -150.48(13) . . . . ?
C1 C2 C3 C6 -36.37(14) . . . . ?
C1 C2 C9 C8 33.28(16) . . . . ?
C1 C7 C8 C9 -32.60(16) . . . . ?
C2 C1 C7 C6 -59.97(13) . . . . ?
C2 C1 C7 C8 49.41(14) . . . . ?
C2 C3 C4 O1 -64.7(2) . . . . ?
C2 C3 C4 N1 115.48(14) . . . . ?
C2 C3 C6 C5 -122.86(12) . . . . ?
C2 C3 C6 C7 -0.95(14) . . . . ?
C3 C2 C9 C8 -69.20(17) . . . . ?
C3 C6 C7 C1 37.99(14) . . . . ?
C3 C6 C7 C8 -65.76(15) . . . . ?
C4 N1 C5 O2 -179.96(14) . . . . ?
C4 N1 C5 C6 1.27(16) . . . . ?
C4 N1 C10 C11 -75.44(18) . . . . ?
C4 N1 C10 C15 105.06(16) . . . . ?
C4 C3 C6 C5 -1.74(15) . . . . ?
C4 C3 C6 C7 120.17(12) . . . . ?
C5 N1 C4 O1 177.77(13) . . . . ?
C5 N1 C4 C3 -2.43(16) . . . . ?
C5 N1 C10 C11 102.09(16) . . . . ?
C5 N1 C10 C15 -77.40(18) . . . . ?
C5 C6 C7 C1 152.99(13) . . . . ?
C5 C6 C7 C8 49.24(18) . . . . ?
C6 C3 C4 O1 -177.70(15) . . . . ?
C6 C3 C4 N1 2.51(15) . . . . ?
C6 C7 C8 C9 69.77(16) . . . . ?
C7 C1 C2 C3 59.45(13) . . . . ?
C7 C1 C2 C9 -49.49(14) . . . . ?
C7 C8 C9 C2 -0.47(17) . . . . ?
C9 C2 C3 C4 -47.14(18) . . . . ?
C9 C2 C3 C6 66.98(15) . . . . ?
C10 N1 C4 O1 -4.5(2) . . . . ?
C10 N1 C4 C3 175.31(12) . . . . ?
C10 N1 C5 O2 2.3(2) . . . . ?
C10 N1 C5 C6 -176.49(12) . . . . ?
C10 C11 C12 F1 -179.01(13) . . . . ?
C10 C11 C12 C13 -0.2(2) . . . . ?
C10 C15 C16 C17 104.38(16) . . . . ?
C10 C15 C16 C29 -79.12(17) . . . . ?
C11 C10 C15 C14 -1.4(2) . . . . ?
C11 C10 C15 C16 177.38(13) . . . . ?
C11 C12 C13 C14 -1.2(2) . . . . ?
C12 C13 C14 C15 1.3(2) . . . . ?
C13 C14 C15 C10 0.0(2) . . . . ?
C13 C14 C15 C16 -178.85(13) . . . . ?
C14 C15 C16 C17 -76.85(17) . . . . ?
C14 C15 C16 C29 99.65(16) . . . . ?
C15 C10 C11 C12 1.5(2) . . . . ?
C15 C16 C17 C18 -5.0(2) . . . . ?
C15 C16 C17 C22 176.09(12) . . . . ?
C15 C16 C29 C24 -177.51(12) . . . . ?
C15 C16 C29 C28 2.7(2) . . . . ?
C16 C17 C18 C19 178.22(13) . . . . ?
C16 C17 C22 C21 -177.50(13) . . . . ?
C16 C17 C22 C23 2.2(2) . . . . ?
C17 C16 C29 C24 -1.0(2) . . . . ?
C17 C16 C29 C28 179.21(12) . . . . ?
C17 C18 C19 C20 -0.3(2) . . . . ?
C17 C22 C23 C24 -2.6(2) . . . . ?
C18 C17 C22 C21 3.55(19) . . . . ?
C18 C17 C22 C23 -176.73(13) . . . . ?
C18 C19 C20 C21 2.8(2) . . . . ?
C19 C20 C21 C22 -2.0(2) . . . . ?
C20 C21 C22 C17 -1.2(2) . . . . ?
C20 C21 C22 C23 179.11(14) . . . . ?
C21 C22 C23 C24 177.07(13) . . . . ?
C22 C17 C18 C19 -2.9(2) . . . . ?
C22 C23 C24 C25 -177.54(13) . . . . ?
C22 C23 C24 C29 1.2(2) . . . . ?
C23 C24 C25 C26 178.33(13) . . . . ?
C23 C24 C29 C16 0.7(2) . . . . ?
C23 C24 C29 C28 -179.58(12) . . . . ?
C24 C25 C26 C27 0.9(2) . . . . ?
C25 C24 C29 C16 179.43(13) . . . . ?
C25 C24 C29 C28 -0.80(19) . . . . ?
C25 C26 C27 C28 -0.2(2) . . . . ?
C26 C27 C28 C29 -1.1(2) . . . . ?
C27 C28 C29 C16 -178.68(13) . . . . ?
C27 C28 C29 C24 1.6(2) . . . . ?
C29 C16 C17 C18 178.50(12) . . . . ?
C29 C16 C17 C22 -0.4(2) . . . . ?
C29 C24 C25 C26 -0.4(2) . . . . ?
